data_7204501
loop_
_publ_author_name
'Hana Navr\'atilov\'a'
'Ren\'e de Gelder'
'Zden\<ek K\<r\'i\<z'

_publ_section_title
;
 Enantiodiscrimination in NMR spectra and X-ray structures of
 diastereomeric salts of
 trans-4-(4-fluorophenyl)-3-hydroxymethyl-1-methylpiperidine with
 (S)-Mosher acid
;
_journal_issue 12
_journal_name_full 'J. Chem. Soc., Perkin Trans. 2'
_journal_page_first 2093
_journal_page_last 2099
_journal_paper_doi 10.1039/b207176b
_journal_year 2002
_chemical_formula_sum 'C23 H27 F4 N O4'
_chemical_formula_weight 457.46
_chemical_name_systematic
;
(3R,4S)-piperidinium (S)-Mosher carboxylate
;
_space_group_IT_number 4
_symmetry_cell_setting monoclinic
_symmetry_space_group_name_Hall 'P 2yb'
_symmetry_space_group_name_H-M 'P 1 21 1'
_atom_sites_solution_hydrogens geom
_atom_sites_solution_primary direct
_atom_sites_solution_secondary difmap
_audit_creation_date 2000-01-03
_audit_creation_method 'SHELXL, adapted and expanded'
_cell_angle_alpha 90.00
_cell_angle_beta 101.862(5)
_cell_angle_gamma 90.00
_cell_formula_units_Z 2
_cell_length_a 8.9615(2)
_cell_length_b 8.97716(19)
_cell_length_c 14.7286(7)
_cell_measurement_reflns_used 25
_cell_measurement_temperature 293(2)
_cell_measurement_theta_max 43.534
_cell_measurement_theta_min 37.013
_cell_volume 1159.60(7)
_computing_data_collection
;
CAD4 EXPRESS (Enraf-Nonius, 1994)
;
_computing_data_reduction
;
local programs (Smits et al., 1988),
profile analysis (Lehman & Larsen, 1974, Grant & Gabe, 1978),
EMPABS (North et al., 1968)
;
_computing_molecular_graphics
;
PLUTON (Spek, 1993),
PLATON (Spek, 1990, 1995)
;
_computing_structure_refinement 'SHELXL-97 (Sheldrick, 1997)'
_computing_structure_solution
;
CRUNCH (de Gelder et al., 1993),
;
_diffrn_ambient_temperature 293(2)
_diffrn_measurement_device 'Nonius CAD4'
_diffrn_measurement_method \w/2\q-scan
_diffrn_radiation_monochromator graphite
_diffrn_radiation_source 'fine-focus sealed tube'
_diffrn_radiation_type CuK\a
_diffrn_radiation_wavelength 1.54184
_diffrn_reflns_av_R_equivalents 0.0141
_diffrn_reflns_av_sigmaI/netI 0.0110
_diffrn_reflns_limit_h_max 10
_diffrn_reflns_limit_h_min 0
_diffrn_reflns_limit_k_max 10
_diffrn_reflns_limit_k_min 0
_diffrn_reflns_limit_l_max 17
_diffrn_reflns_limit_l_min -17
_diffrn_reflns_number 2411
_diffrn_reflns_theta_full 69.86
_diffrn_reflns_theta_max 69.86
_diffrn_reflns_theta_min 3.07
_diffrn_standards_decay_% 1.751
_diffrn_standards_interval_time 3600
_diffrn_standards_number 3
_exptl_absorpt_coefficient_mu 0.943
_exptl_absorpt_correction_T_max 1.191
_exptl_absorpt_correction_T_min 0.896
_exptl_absorpt_correction_type experimental
_exptl_crystal_colour 'colorless transparant'
_exptl_crystal_density_diffrn 1.310
_exptl_crystal_density_method 'not measured'
_exptl_crystal_description 'regular lump'
_exptl_crystal_F_000 480
_exptl_crystal_size_max 0.45
_exptl_crystal_size_mid 0.39
_exptl_crystal_size_min 0.14
_refine_diff_density_max 0.164
_refine_diff_density_min -0.146
_refine_diff_density_rms 0.030
_refine_ls_abs_structure_Flack -0.18(17)
_refine_ls_extinction_coef 0.0074(8)
_refine_ls_extinction_expression Fc^*^=kFc[1+0.001xFc^2^\l^3^/sin(2\q)]^-1/4^
_refine_ls_extinction_method SHELXL
_refine_ls_goodness_of_fit_all 1.036
_refine_ls_goodness_of_fit_ref 1.036
_refine_ls_hydrogen_treatment mixed
_refine_ls_matrix_type full
_refine_ls_number_parameters 398
_refine_ls_number_reflns 2273
_refine_ls_number_restraints 1
_refine_ls_restrained_S_all 1.036
_refine_ls_R_factor_all 0.0359
_refine_ls_R_factor_gt 0.0337
_refine_ls_R_factor_obs 0.0337
_refine_ls_shift/esd_max 0.000
_refine_ls_shift/esd_mean 0.000
_refine_ls_shift/su_max 0.000
_refine_ls_shift/su_mean 0.000
_refine_ls_structure_factor_coef Fsqd
_refine_ls_weighting_details
;
w=1/[\s^2^(Fo^2^)+(0.0628P)^2^+0.0878P] where P=(Fo^2^+2Fc^2^)/3
;
_refine_ls_weighting_scheme calc
_refine_ls_wR_factor_all 0.0936
_refine_ls_wR_factor_gt 0.0911
_refine_ls_wR_factor_obs 0.0911
_refine_ls_wR_factor_ref 0.0936
_reflns_number_gt 2119
_reflns_number_observed 2119
_reflns_number_total 2273
_reflns_observed_criterion >2sigma(I)
_reflns_threshold_expression >2sigma(I)
_cod_data_source_file b207176b.txt
_cod_data_source_block NAVRRT
_cod_depositor_comments
;
The following automatic conversions were performed:
'_geom_angle_publ_flag' value 'Y' changed to 'y' according to
'/home/saulius/struct/CIF-dictionaries/cif_core.dic' dictionary named
'cif_core.dic' version 2.4.1 from 2010-06-29 (47
times).

'_geom_bond_publ_flag' value 'Y' changed to 'y' according to
'/home/saulius/struct/CIF-dictionaries/cif_core.dic' dictionary named
'cif_core.dic' version 2.4.1 from 2010-06-29 (33 times).

Automatic conversion script
Id: cif_fix_enum 1527 2010-12-29 10:47:43Z saulius 
;
_cod_original_cell_volume 1159.59(7)
_cod_original_sg_symbol_H-M 'P 21'
_cod_database_code 7204501

loop_
_symmetry_equiv_pos_as_xyz
'x, y, z'
'-x, y+1/2, -z'

loop_
_atom_site_label
_atom_site_type_symbol
_atom_site_fract_x
_atom_site_fract_y
_atom_site_fract_z
_atom_site_U_iso_or_equiv
_atom_site_adp_type
_atom_site_occupancy
_atom_site_calc_flag
_atom_site_refinement_flags
_atom_site_disorder_assembly
_atom_site_disorder_group
F1 F 0.3261(2) 0.9489(2) 0.69351(12) 0.0857(5) Uani 1 d . . .
F2 F 0.4715(2) 0.7891(3) 0.64754(12) 0.0947(6) Uani 1 d . . .
F3 F 0.5247(2) 0.8669(3) 0.78732(14) 0.0969(6) Uani 1 d . . .
F4 F -0.55615(19) 0.3242(4) 0.52548(13) 0.1199(10) Uani 1 d . . .
O1 O 0.3890(2) 0.5594(2) 0.74107(12) 0.0651(5) Uani 1 d . . .
O2 O 0.2596(3) 0.8563(2) 0.86457(13) 0.0729(5) Uani 1 d . . .
O3 O 0.2681(2) 0.6138(2) 0.89262(11) 0.0654(5) Uani 1 d . . .
O4 O -0.1384(4) 0.4186(3) 0.98713(18) 0.1041(10) Uani 1 d . . .
H41 H -0.173(5) 0.400(6) 1.028(3) 0.108(14) Uiso 1 d . . .
N1 N 0.2809(2) 0.3195(3) 0.90133(14) 0.0599(5) Uani 1 d . . .
H1 H 0.282(3) 0.405(4) 0.884(2) 0.059(8) Uiso 1 d . . .
C1 C 0.3130(3) 0.6964(3) 0.74561(15) 0.0555(5) Uani 1 d . . .
C2 C 0.1659(3) 0.6878(3) 0.67188(15) 0.0564(5) Uani 1 d . . .
C3 C 0.0350(3) 0.7624(3) 0.68138(19) 0.0677(6) Uani 1 d . . .
H3 H 0.033(3) 0.807(4) 0.737(2) 0.065(7) Uiso 1 d . . .
C4 C -0.0938(4) 0.7608(4) 0.6096(2) 0.0816(8) Uani 1 d . . .
H4 H -0.180(4) 0.818(5) 0.620(3) 0.103(12) Uiso 1 d . . .
C5 C -0.0913(4) 0.6872(5) 0.5293(2) 0.0839(9) Uani 1 d . . .
H5 H -0.179(4) 0.696(5) 0.473(3) 0.103(11) Uiso 1 d . . .
C6 C 0.0358(4) 0.6110(5) 0.51974(19) 0.0877(9) Uani 1 d . . .
H6 H 0.038(5) 0.550(7) 0.461(3) 0.128(16) Uiso 1 d . . .
C7 C 0.1650(4) 0.6111(4) 0.59033(17) 0.0729(7) Uani 1 d . . .
H7 H 0.255(4) 0.555(4) 0.589(2) 0.081(9) Uiso 1 d . . .
C8 C 0.4085(3) 0.8253(4) 0.71879(19) 0.0720(7) Uani 1 d . . .
C9 C 0.2777(3) 0.7246(3) 0.84387(16) 0.0542(5) Uani 1 d . . .
C10 C 0.5388(4) 0.5432(5) 0.7971(3) 0.0849(9) Uani 1 d . . .
H10A H 0.615(4) 0.607(5) 0.770(2) 0.094(10) Uiso 1 d . . .
H10B H 0.575(5) 0.440(6) 0.793(3) 0.113(13) Uiso 1 d . . .
H10C H 0.539(4) 0.572(5) 0.859(2) 0.082(9) Uiso 1 d . . .
C11 C -0.1589(3) 0.2487(3) 0.71803(16) 0.0592(6) Uani 1 d . . .
C12 C -0.2692(4) 0.1390(5) 0.6963(2) 0.0848(9) Uani 1 d . . .
H12 H -0.247(4) 0.039(5) 0.724(2) 0.085(10) Uiso 1 d . . .
C13 C -0.4021(4) 0.1644(6) 0.6305(3) 0.1014(13) Uani 1 d . . .
H13 H -0.482(5) 0.081(7) 0.620(3) 0.135(16) Uiso 1 d . . .
C14 C -0.4238(3) 0.2975(5) 0.58827(18) 0.0846(10) Uani 1 d . . .
C15 C -0.3187(4) 0.4085(5) 0.6053(2) 0.0840(9) Uani 1 d . . .
H15 H -0.329(5) 0.504(6) 0.578(3) 0.111(14) Uiso 1 d . . .
C16 C -0.1852(3) 0.3820(4) 0.67115(19) 0.0696(7) Uani 1 d . . .
H16 H -0.110(3) 0.454(4) 0.680(2) 0.072(8) Uiso 1 d . . .
C17 C -0.0142(3) 0.2223(3) 0.79035(16) 0.0576(5) Uani 1 d . . .
H17 H -0.018(3) 0.124(4) 0.8132(19) 0.066(7) Uiso 1 d . . .
C18 C 0.1275(3) 0.2458(3) 0.74930(17) 0.0618(6) Uani 1 d . . .
H18A H 0.128(3) 0.174(4) 0.698(2) 0.068(8) Uiso 1 d . . .
H18B H 0.128(3) 0.341(4) 0.7248(19) 0.060(7) Uiso 1 d . . .
C19 C 0.2739(3) 0.2198(3) 0.8196(2) 0.0669(6) Uani 1 d . . .
H19A H 0.277(3) 0.120(5) 0.848(2) 0.075(9) Uiso 1 d . . .
H19B H 0.362(3) 0.249(4) 0.797(2) 0.069(8) Uiso 1 d . . .
C20 C 0.1459(3) 0.2974(3) 0.94447(16) 0.0630(6) Uani 1 d . . .
H20A H 0.153(3) 0.366(4) 0.993(2) 0.062(7) Uiso 1 d . . .
H20B H 0.139(5) 0.193(6) 0.967(3) 0.104(12) Uiso 1 d . . .
C21 C -0.0039(3) 0.3237(3) 0.87590(15) 0.0544(5) Uani 1 d . . .
H21 H -0.007(3) 0.427(4) 0.8547(17) 0.056(7) Uiso 1 d . . .
C22 C -0.1348(4) 0.2997(4) 0.92596(19) 0.0696(7) Uani 1 d . . .
H22A H -0.228(4) 0.305(5) 0.883(2) 0.094(11) Uiso 1 d . . .
H22B H -0.132(3) 0.197(4) 0.959(2) 0.074(8) Uiso 1 d . . .
C23 C 0.4263(4) 0.2979(6) 0.9705(3) 0.0916(10) Uani 1 d . . .
H23A H 0.421(5) 0.203(7) 0.994(3) 0.114(15) Uiso 1 d . . .
H23B H 0.416(5) 0.358(6) 1.021(3) 0.105(13) Uiso 1 d . . .
H23C H 0.505(6) 0.311(6) 0.938(3) 0.123(15) Uiso 1 d . . .

loop_
_atom_site_aniso_label
_atom_site_aniso_U_11
_atom_site_aniso_U_22
_atom_site_aniso_U_33
_atom_site_aniso_U_23
_atom_site_aniso_U_13
_atom_site_aniso_U_12
F1 0.1163(13) 0.0620(10) 0.0906(11) 0.0110(9) 0.0489(10) -0.0071(9)
F2 0.1092(12) 0.1060(14) 0.0874(10) 0.0007(11) 0.0633(10) -0.0073(11)
F3 0.0903(11) 0.1086(15) 0.0967(12) -0.0079(12) 0.0304(10) -0.0373(11)
F4 0.0714(9) 0.203(3) 0.0767(10) 0.0018(14) -0.0034(8) -0.0297(15)
O1 0.0679(9) 0.0692(11) 0.0599(9) -0.0067(8) 0.0167(7) 0.0158(8)
O2 0.1164(15) 0.0514(11) 0.0608(9) -0.0058(8) 0.0413(10) -0.0040(10)
O3 0.0922(12) 0.0557(10) 0.0542(9) 0.0045(8) 0.0287(8) 0.0018(8)
O4 0.173(3) 0.0703(15) 0.0960(15) -0.0094(12) 0.0904(18) -0.0090(14)
N1 0.0663(11) 0.0536(13) 0.0562(10) 0.0089(9) 0.0042(8) 0.0073(9)
C1 0.0672(12) 0.0523(13) 0.0519(11) -0.0020(10) 0.0236(10) 0.0019(10)
C2 0.0692(12) 0.0537(13) 0.0491(10) 0.0051(10) 0.0184(9) 0.0055(10)
C3 0.0755(15) 0.0641(16) 0.0659(14) -0.0079(12) 0.0204(12) 0.0075(12)
C4 0.0751(16) 0.082(2) 0.0864(18) 0.0062(16) 0.0142(14) 0.0170(15)
C5 0.0896(18) 0.092(2) 0.0648(16) 0.0111(16) 0.0045(14) 0.0082(18)
C6 0.114(3) 0.093(2) 0.0535(15) -0.0053(15) 0.0108(15) 0.013(2)
C7 0.0856(17) 0.083(2) 0.0511(12) -0.0028(13) 0.0170(11) 0.0173(16)
C8 0.0797(15) 0.078(2) 0.0670(14) -0.0005(14) 0.0350(13) -0.0099(15)
C9 0.0599(11) 0.0555(14) 0.0510(11) -0.0011(10) 0.0204(9) -0.0026(10)
C10 0.0688(17) 0.107(3) 0.0804(19) -0.0025(19) 0.0195(14) 0.0232(18)
C11 0.0664(13) 0.0635(15) 0.0522(11) -0.0078(10) 0.0224(10) -0.0125(11)
C12 0.095(2) 0.081(2) 0.0817(18) -0.0031(17) 0.0251(16) -0.0335(18)
C13 0.086(2) 0.132(4) 0.086(2) -0.013(2) 0.0178(17) -0.052(2)
C14 0.0643(14) 0.135(3) 0.0554(13) -0.0071(18) 0.0134(11) -0.0255(18)
C15 0.0702(16) 0.107(3) 0.0698(16) 0.0110(17) 0.0037(13) -0.0102(16)
C16 0.0647(14) 0.0735(18) 0.0676(14) 0.0058(13) 0.0062(11) -0.0147(13)
C17 0.0758(14) 0.0459(13) 0.0547(11) 0.0008(10) 0.0217(10) -0.0028(10)
C18 0.0712(14) 0.0632(16) 0.0543(12) -0.0081(11) 0.0206(10) 0.0018(12)
C19 0.0700(14) 0.0569(16) 0.0760(16) -0.0013(13) 0.0203(12) 0.0101(12)
C20 0.0838(15) 0.0581(15) 0.0471(11) 0.0077(11) 0.0133(10) 0.0048(12)
C21 0.0730(12) 0.0467(13) 0.0473(10) 0.0040(9) 0.0206(9) 0.0021(10)
C22 0.0878(17) 0.0685(17) 0.0613(13) 0.0025(13) 0.0354(13) 0.0008(14)
C23 0.0819(19) 0.108(3) 0.0759(19) 0.023(2) -0.0044(16) 0.017(2)

loop_
_atom_type_symbol
_atom_type_description
_atom_type_scat_dispersion_real
_atom_type_scat_dispersion_imag
_atom_type_scat_source
C C 0.0181 0.0091 'International Tables Vol C Tables 4.2.6.8 and 6.1.1.4'
H H 0.0000 0.0000 'International Tables Vol C Tables 4.2.6.8 and 6.1.1.4'
N N 0.0311 0.0180 'International Tables Vol C Tables 4.2.6.8 and 6.1.1.4'
O O 0.0492 0.0322 'International Tables Vol C Tables 4.2.6.8 and 6.1.1.4'
F F 0.0727 0.0534 'International Tables Vol C Tables 4.2.6.8 and 6.1.1.4'

loop_
_geom_angle_atom_site_label_1
_geom_angle_atom_site_label_2
_geom_angle_atom_site_label_3
_geom_angle
_geom_angle_site_symmetry_1
_geom_angle_site_symmetry_3
_geom_angle_publ_flag
C1 O1 C10 117.7(2) . . y
C20 N1 C19 111.2(2) . . y
C20 N1 C23 111.3(2) . . y
C19 N1 C23 111.1(3) . . y
O1 C1 C2 106.04(19) . . y
O1 C1 C8 110.09(19) . . y
C2 C1 C8 107.4(2) . . y
O1 C1 C9 112.05(19) . . y
C2 C1 C9 110.89(18) . . y
C8 C1 C9 110.2(2) . . y
C3 C2 C7 118.4(2) . . y
C3 C2 C1 122.0(2) . . y
C7 C2 C1 119.5(2) . . y
C2 C3 C4 120.4(3) . . y
C5 C4 C3 120.3(3) . . y
C4 C5 C6 119.9(3) . . y
C5 C6 C7 120.6(3) . . y
C2 C7 C6 120.4(3) . . y
F2 C8 F1 106.3(2) . . y
F2 C8 F3 105.7(2) . . y
F1 C8 F3 106.0(3) . . y
F2 C8 C1 111.6(2) . . y
F1 C8 C1 112.9(2) . . y
F3 C8 C1 113.7(2) . . y
O3 C9 O2 126.5(2) . . y
O3 C9 C1 117.2(2) . . y
O2 C9 C1 116.3(2) . . y
C16 C11 C12 117.5(3) . . y
C16 C11 C17 121.4(2) . . y
C12 C11 C17 121.1(3) . . y
C11 C12 C13 120.9(4) . . y
C14 C13 C12 119.3(3) . . y
C13 C14 C15 122.6(3) . . y
C13 C14 F4 119.5(3) . . y
C15 C14 F4 117.9(4) . . y
C14 C15 C16 117.7(4) . . y
C11 C16 C15 122.0(3) . . y
C11 C17 C18 111.11(19) . . y
C11 C17 C21 112.3(2) . . y
C18 C17 C21 109.1(2) . . y
C19 C18 C17 112.5(2) . . y
N1 C19 C18 110.3(2) . . y
N1 C20 C21 112.25(18) . . y
C20 C21 C22 108.57(19) . . y
C20 C21 C17 110.3(2) . . y
C22 C21 C17 112.9(2) . . y
O4 C22 C21 109.0(2) . . y

loop_
_geom_bond_atom_site_label_1
_geom_bond_atom_site_label_2
_geom_bond_distance
_geom_bond_site_symmetry_2
_geom_bond_publ_flag
F1 C8 1.343(4) . y
F2 C8 1.330(3) . y
F3 C8 1.346(4) . y
F4 C14 1.367(3) . y
O1 C1 1.414(3) . y
O1 C10 1.431(4) . y
O2 C9 1.241(3) . y
O3 C9 1.240(3) . y
O4 C22 1.402(4) . y
N1 C20 1.491(3) . y
N1 C19 1.492(4) . y
N1 C23 1.492(4) . y
C1 C2 1.528(3) . y
C1 C8 1.538(4) . y
C1 C9 1.564(3) . y
C2 C3 1.383(4) . y
C2 C7 1.383(4) . y
C3 C4 1.396(4) . y
C4 C5 1.360(5) . y
C5 C6 1.360(5) . y
C6 C7 1.388(4) . y
C11 C16 1.377(4) . y
C11 C12 1.385(4) . y
C11 C17 1.518(3) . y
C12 C13 1.391(5) . y
C13 C14 1.343(6) . y
C14 C15 1.359(5) . y
C15 C16 1.397(4) . y
C17 C18 1.529(3) . y
C17 C21 1.542(3) . y
C18 C19 1.513(4) . y
C20 C21 1.523(4) . y
C21 C22 1.524(3) . y

loop_
_cod_related_entry_id
_cod_related_entry_database
_cod_related_entry_code
1 ChemSpider 21189751
